data_7031960
loop_
_publ_author_name
'Garc\'ia-Rodr\'iguez, Ra\'ul'
'Bullock, Thomas H.'
'McPartlin, Mary'
'Wright, Dominic S.'

_publ_section_title
;
 Synthesis and structures of tris(2-pyridyl)aluminate sandwich compounds
 [{RAl(2-py')2}2M] (py' = 2-pyridyl, M = Ca, Mn, Fe).
;
_journal_issue 37
_journal_name_full 'Dalton transactions (Cambridge, England : 2003)'
_journal_page_first 14045
_journal_page_last 14053
_journal_paper_doi 10.1039/c4dt00951g
_journal_volume 43
_journal_year 2014
_chemical_formula_moiety 'C38 H42 Al2 Ca N6, C7 H8'
_chemical_formula_sum 'C45 H50 Al2 Ca N6'
_chemical_formula_weight 768.95
_chemical_name_systematic
; 
 ? 
;
_space_group_IT_number 2
_symmetry_cell_setting triclinic
_symmetry_space_group_name_Hall '-P 1'
_symmetry_space_group_name_H-M 'P -1'
_atom_sites_solution_hydrogens geom
_atom_sites_solution_primary direct
_atom_sites_solution_secondary difmap
_audit_creation_method SHELXL-97
_cell_angle_alpha 89.456(2)
_cell_angle_beta 72.848(2)
_cell_angle_gamma 86.782(3)
_cell_formula_units_Z 1
_cell_length_a 9.5380(4)
_cell_length_b 9.5762(5)
_cell_length_c 12.4193(7)
_cell_measurement_reflns_used 11754
_cell_measurement_temperature 180(2)
_cell_measurement_theta_max 27.48
_cell_measurement_theta_min 1.02
_cell_volume 1082.16(10)
_computing_cell_refinement 'HKL Scalepack (Otwinowski & Minor 1997)'
_computing_data_collection 'Collect (Nonius B.V. 1998)'
_computing_data_reduction
;
 HKL Denzo and Scalepack (Otwinowski & Minor 1997)
;
_computing_publication_material 'SHELXL-97 (Sheldrick 1997)'
_computing_structure_refinement 'SHELXL-97 (Sheldrick 1997)'
_computing_structure_solution 'SIR-92 (Altomare et al. 1994)'
_diffrn_ambient_temperature 180(2)
_diffrn_measured_fraction_theta_full 0.972
_diffrn_measured_fraction_theta_max 0.972
_diffrn_measurement_device_type 'Nonius Kappa CCD'
_diffrn_measurement_method 'Thin slice \w and \f scans'
_diffrn_radiation_source 'fine-focus sealed tube'
_diffrn_radiation_type MoK\a
_diffrn_radiation_wavelength 0.71073
_diffrn_reflns_av_R_equivalents 0.0586
_diffrn_reflns_av_sigmaI/netI 0.0843
_diffrn_reflns_limit_h_max 12
_diffrn_reflns_limit_h_min -10
_diffrn_reflns_limit_k_max 12
_diffrn_reflns_limit_k_min -12
_diffrn_reflns_limit_l_max 16
_diffrn_reflns_limit_l_min -15
_diffrn_reflns_number 11281
_diffrn_reflns_theta_full 27.51
_diffrn_reflns_theta_max 27.51
_diffrn_reflns_theta_min 3.77
_exptl_absorpt_coefficient_mu 0.223
_exptl_absorpt_correction_T_max 0.979
_exptl_absorpt_correction_T_min 0.895
_exptl_absorpt_correction_type multi-scan
_exptl_absorpt_process_details
;
multi-scan from symmetry-related measurements 
 Sortav (Blessing 1995)
;
_exptl_crystal_colour colourless
_exptl_crystal_density_diffrn 1.180
_exptl_crystal_density_method 'not measured'
_exptl_crystal_description block
_exptl_crystal_F_000 408
_exptl_crystal_size_max 0.14
_exptl_crystal_size_mid 0.12
_exptl_crystal_size_min 0.10
_refine_diff_density_max 1.721
_refine_diff_density_min -1.229
_refine_diff_density_rms 0.132
_refine_ls_extinction_method none
_refine_ls_goodness_of_fit_ref 1.023
_refine_ls_hydrogen_treatment constr
_refine_ls_matrix_type full
_refine_ls_number_parameters 68
_refine_ls_number_reflns 4841
_refine_ls_number_restraints 5
_refine_ls_restrained_S_all 1.023
_refine_ls_R_factor_all 0.1995
_refine_ls_R_factor_gt 0.1434
_refine_ls_shift/su_max 0.000
_refine_ls_shift/su_mean 0.000
_refine_ls_structure_factor_coef Fsqd
_refine_ls_weighting_details 'calc w=1/[\s^2^(Fo^2^)+(0.1920P)^2^+5.9814P] where P=(Fo^2^+2Fc^2^)/3'
_refine_ls_weighting_scheme calc
_refine_ls_wR_factor_gt 0.3512
_refine_ls_wR_factor_ref 0.4026
_reflns_number_gt 3113
_reflns_number_total 4841
_reflns_threshold_expression >2sigma(I)
_cod_data_source_file c4dt00951g2.cif
_cod_data_source_block dw0848
_cod_depositor_comments 'Adding full bibliography for 7031958--7031967.cif.'
_cod_original_cell_volume 1082.16(9)
_cod_original_sg_symbol_H-M P-1
_cod_database_code 7031960

loop_
_symmetry_equiv_pos_as_xyz
'x, y, z'
'-x, -y, -z'

loop_
_atom_site_label
_atom_site_type_symbol
_atom_site_fract_x
_atom_site_fract_y
_atom_site_fract_z
_atom_site_U_iso_or_equiv
_atom_site_adp_type
_atom_site_occupancy
_atom_site_symmetry_multiplicity
_atom_site_calc_flag
_atom_site_refinement_flags
_atom_site_disorder_assembly
_atom_site_disorder_group
Ca1 Ca 0.5000 0.5000 0.5000 0.0358(5) Uani 1 2 d S . .
Al1 Al 0.3370(2) 0.2770(2) 0.33850(16) 0.0371(5) Uani 1 1 d . . .
C1 C 0.2553(13) 0.1567(11) 0.2439(9) 0.115(2) Uiso 1 1 d D . .
H1 H 0.1783 0.2204 0.2265 0.138 Uiso 1 1 calc R . .
C4 C 0.3644(15) 0.1280(14) 0.1286(10) 0.115(2) Uiso 1 1 d D . .
H4A H 0.3189 0.0731 0.0831 0.173 Uiso 1 1 calc R . .
H4B H 0.4516 0.0755 0.1373 0.173 Uiso 1 1 calc R . .
H4C H 0.3932 0.2169 0.0911 0.173 Uiso 1 1 calc R . .
C2 C 0.1738(14) 0.0258(13) 0.2857(9) 0.115(2) Uiso 1 1 d D . .
H2A H 0.0939 0.0471 0.3562 0.138 Uiso 1 1 calc R . .
H2B H 0.2421 -0.0473 0.3021 0.138 Uiso 1 1 calc R . .
C3 C 0.1098(16) -0.0268(14) 0.1963(11) 0.115(2) Uiso 1 1 d D . .
H3A H 0.0766 -0.1213 0.2154 0.173 Uiso 1 1 calc R . .
H3B H 0.1853 -0.0288 0.1229 0.173 Uiso 1 1 calc R . .
H3C H 0.0264 0.0358 0.1928 0.173 Uiso 1 1 calc R . .
N1 N 0.4667(5) 0.5500(4) 0.3137(3) 0.0416(8) Uiso 1 1 d G . .
C11 C 0.3986(5) 0.4602(3) 0.2602(3) 0.0439(7) Uiso 1 1 d G . .
C12 C 0.3702(5) 0.5003(4) 0.1605(4) 0.0516(8) Uiso 1 1 d G . .
H12 H 0.3236 0.4388 0.1239 0.062 Uiso 1 1 calc R . .
C13 C 0.4098(6) 0.6302(5) 0.1143(3) 0.0569(11) Uiso 1 1 d G . .
H13 H 0.3903 0.6576 0.0461 0.068 Uiso 1 1 calc R . .
C14 C 0.4779(5) 0.7201(4) 0.1678(4) 0.0516(8) Uiso 1 1 d G . .
H14 H 0.5049 0.8089 0.1362 0.062 Uiso 1 1 calc R . .
C15 C 0.5064(5) 0.6800(4) 0.2675(3) 0.0439(7) Uiso 1 1 d G . .
H15 H 0.5529 0.7414 0.3040 0.053 Uiso 1 1 calc R . .
N2 N 0.5867(4) 0.2609(3) 0.4322(3) 0.0416(8) Uiso 1 1 d G . .
C21 C 0.5178(4) 0.1834(4) 0.3705(4) 0.0439(7) Uiso 1 1 d G . .
C22 C 0.5708(5) 0.0479(4) 0.3360(4) 0.0516(8) Uiso 1 1 d G . .
H22 H 0.5238 -0.0051 0.2939 0.062 Uiso 1 1 calc R . .
C23 C 0.6928(5) -0.0101(3) 0.3633(4) 0.0569(11) Uiso 1 1 d G . .
H23 H 0.7290 -0.1027 0.3398 0.068 Uiso 1 1 calc R . .
C24 C 0.7616(4) 0.0674(4) 0.4250(4) 0.0516(8) Uiso 1 1 d G . .
H24 H 0.8450 0.0277 0.4437 0.062 Uiso 1 1 calc R . .
C25 C 0.7086(4) 0.2029(4) 0.4595(4) 0.0439(7) Uiso 1 1 d G . .
H25 H 0.7556 0.2558 0.5017 0.053 Uiso 1 1 calc R . .
N3 N 0.2506(3) 0.4174(4) 0.5576(3) 0.0416(8) Uiso 1 1 d G . .
C31 C 0.1953(4) 0.3345(5) 0.4901(3) 0.0439(7) Uiso 1 1 d G . .
C32 C 0.0505(5) 0.2965(5) 0.5278(4) 0.0516(8) Uiso 1 1 d G . .
H32 H 0.0127 0.2398 0.4816 0.062 Uiso 1 1 calc R . .
C33 C -0.0391(4) 0.3414(5) 0.6329(4) 0.0569(11) Uiso 1 1 d G . .
H33 H -0.1381 0.3154 0.6587 0.068 Uiso 1 1 calc R . .
C34 C 0.0162(4) 0.4243(5) 0.7005(3) 0.0516(8) Uiso 1 1 d G . .
H34 H -0.0450 0.4549 0.7724 0.062 Uiso 1 1 calc R . .
C35 C 0.1611(4) 0.4622(4) 0.6628(3) 0.0439(7) Uiso 1 1 d G . .
H35 H 0.1989 0.5189 0.7090 0.053 Uiso 1 1 calc R . .
C5 C 0.0768(14) 0.3774(14) 0.9950(11) 0.097(2) Uiso 1 1 d . . .
H5 H 0.1315 0.2904 0.9897 0.117 Uiso 1 1 calc R . .
C6 C 0.1481(15) 0.4908(14) 0.9522(11) 0.097(2) Uiso 1 1 d . . .
H6 H 0.2519 0.4814 0.9210 0.117 Uiso 1 1 calc R A 1
C7 C 0.0799(15) 0.6188(14) 0.9511(11) 0.097(2) Uiso 0.50 1 d P . 1
C8 C 0.163(3) 0.725(3) 0.895(2) 0.097(2) Uiso 0.50 1 d P B 1
H8A H 0.2679 0.6981 0.8805 0.146 Uiso 0.50 1 calc PR B 1
H8B H 0.1390 0.8105 0.9417 0.146 Uiso 0.50 1 calc PR B 1
H8C H 0.1423 0.7432 0.8234 0.146 Uiso 0.50 1 calc PR B 1
C7' C 0.0799(15) 0.6188(14) 0.9511(11) 0.097(2) Uiso 0.50 1 d P . 2
H7' H 0.1304 0.6985 0.9180 0.146 Uiso 0.50 1 calc PR . 2

loop_
_atom_site_aniso_label
_atom_site_aniso_U_11
_atom_site_aniso_U_22
_atom_site_aniso_U_33
_atom_site_aniso_U_23
_atom_site_aniso_U_13
_atom_site_aniso_U_12
Ca1 0.0345(9) 0.0386(10) 0.0385(10) -0.0078(7) -0.0170(7) -0.0034(7)
Al1 0.0357(10) 0.0386(10) 0.0403(10) -0.0072(8) -0.0160(8) -0.0031(7)

loop_
_atom_type_symbol
_atom_type_description
_atom_type_scat_dispersion_real
_atom_type_scat_dispersion_imag
_atom_type_scat_source
C C 0.0033 0.0016 'International Tables Vol C Tables 4.2.6.8 and 6.1.1.4'
H H 0.0000 0.0000 'International Tables Vol C Tables 4.2.6.8 and 6.1.1.4'
N N 0.0061 0.0033 'International Tables Vol C Tables 4.2.6.8 and 6.1.1.4'
Al Al 0.0645 0.0514 'International Tables Vol C Tables 4.2.6.8 and 6.1.1.4'
Ca Ca 0.2262 0.3064 'International Tables Vol C Tables 4.2.6.8 and 6.1.1.4'

loop_
_geom_angle_atom_site_label_1
_geom_angle_atom_site_label_2
_geom_angle_atom_site_label_3
_geom_angle
_geom_angle_site_symmetry_1
_geom_angle_site_symmetry_3
N3 Ca1 N3 180.00(18) 2_666 .
N3 Ca1 N2 87.44(13) 2_666 2_666
N3 Ca1 N2 92.56(13) . 2_666
N3 Ca1 N2 92.56(13) 2_666 .
N3 Ca1 N2 87.44(13) . .
N2 Ca1 N2 180.0 2_666 .
N3 Ca1 N1 92.34(13) 2_666 .
N3 Ca1 N1 87.66(13) . .
N2 Ca1 N1 92.02(13) 2_666 .
N2 Ca1 N1 87.98(13) . .
N3 Ca1 N1 87.66(13) 2_666 2_666
N3 Ca1 N1 92.34(13) . 2_666
N2 Ca1 N1 87.98(13) 2_666 2_666
N2 Ca1 N1 92.02(13) . 2_666
N1 Ca1 N1 180.0 . 2_666
N3 Ca1 Al1 127.11(9) 2_666 .
N3 Ca1 Al1 52.89(9) . .
N2 Ca1 Al1 126.65(9) 2_666 .
N2 Ca1 Al1 53.35(9) . .
N1 Ca1 Al1 53.13(9) . .
N1 Ca1 Al1 126.87(9) 2_666 .
N3 Ca1 Al1 52.89(9) 2_666 2_666
N3 Ca1 Al1 127.11(9) . 2_666
N2 Ca1 Al1 53.35(9) 2_666 2_666
N2 Ca1 Al1 126.65(9) . 2_666
N1 Ca1 Al1 126.87(9) . 2_666
N1 Ca1 Al1 53.13(9) 2_666 2_666
Al1 Ca1 Al1 180.00(5) . 2_666
C1 Al1 C31 115.2(3) . .
C1 Al1 C11 110.8(4) . .
C31 Al1 C11 104.6(2) . .
C1 Al1 C21 112.1(4) . .
C31 Al1 C21 106.4(2) . .
C11 Al1 C21 107.1(2) . .
C1 Al1 Ca1 177.4(3) . .
C31 Al1 Ca1 67.33(12) . .
C11 Al1 Ca1 67.36(12) . .
C21 Al1 Ca1 67.17(12) . .
C2 C1 C4 109.41(10) . .
C2 C1 Al1 124.2(7) . .
C4 C1 Al1 111.7(8) . .
C2 C1 H1 102.9 . .
C4 C1 H1 102.9 . .
Al1 C1 H1 102.9 . .
C1 C4 H4A 109.5 . .
C1 C4 H4B 109.5 . .
H4A C4 H4B 109.5 . .
C1 C4 H4C 109.5 . .
H4A C4 H4C 109.5 . .
H4B C4 H4C 109.5 . .
C1 C2 C3 109.41(10) . .
C1 C2 H2A 109.8 . .
C3 C2 H2A 109.8 . .
C1 C2 H2B 109.8 . .
C3 C2 H2B 109.8 . .
H2A C2 H2B 108.2 . .
C2 C3 H3A 109.5 . .
C2 C3 H3B 109.5 . .
H3A C3 H3B 109.5 . .
C2 C3 H3C 109.5 . .
H3A C3 H3C 109.5 . .
H3B C3 H3C 109.5 . .
C11 N1 C15 120.0 . .
C11 N1 Ca1 122.68(19) . .
C15 N1 Ca1 117.03(19) . .
C12 C11 N1 120.0 . .
C12 C11 Al1 123.2(2) . .
N1 C11 Al1 116.7(2) . .
C11 C12 C13 120.0 . .
C11 C12 H12 120.0 . .
C13 C12 H12 120.0 . .
C14 C13 C12 120.0 . .
C14 C13 H13 120.0 . .
C12 C13 H13 120.0 . .
C13 C14 C15 120.0 . .
C13 C14 H14 120.0 . .
C15 C14 H14 120.0 . .
C14 C15 N1 120.0 . .
C14 C15 H15 120.0 . .
N1 C15 H15 120.0 . .
C21 N2 C25 120.0 . .
C21 N2 Ca1 122.77(19) . .
C25 N2 Ca1 117.22(19) . .
N2 C21 C22 120.0 . .
N2 C21 Al1 116.7(2) . .
C22 C21 Al1 123.3(2) . .
C21 C22 C23 120.0 . .
C21 C22 H22 120.0 . .
C23 C22 H22 120.0 . .
C22 C23 C24 120.0 . .
C22 C23 H23 120.0 . .
C24 C23 H23 120.0 . .
C25 C24 C23 120.0 . .
C25 C24 H24 120.0 . .
C23 C24 H24 120.0 . .
C24 C25 N2 120.0 . .
C24 C25 H25 120.0 . .
N2 C25 H25 120.0 . .
C31 N3 C35 120.0 . .
C31 N3 Ca1 123.74(19) . .
C35 N3 Ca1 116.22(19) . .
N3 C31 C32 120.0 . .
N3 C31 Al1 116.0(2) . .
C32 C31 Al1 124.0(2) . .
C31 C32 C33 120.0 . .
C31 C32 H32 120.0 . .
C33 C32 H32 120.0 . .
C34 C33 C32 120.0 . .
C34 C33 H33 120.0 . .
C32 C33 H33 120.0 . .
C33 C34 C35 120.0 . .
C33 C34 H34 120.0 . .
C35 C34 H34 120.0 . .
C34 C35 N3 120.0 . .
C34 C35 H35 120.0 . .
N3 C35 H35 120.0 . .
C6 C5 C7' 122.9(12) . 2_567
C6 C5 C7 122.9(12) . 2_567
C7' C5 C7 0.0(12) 2_567 2_567
C6 C5 H5 118.6 . .
C7' C5 H5 118.6 2_567 .
C7 C5 H5 118.6 2_567 .
C5 C6 C7 123.3(13) . .
C5 C6 H6 118.3 . .
C7 C6 H6 118.3 . .
C6 C7 C8 118.0(16) . .
C6 C7 C5 113.8(12) . 2_567
C8 C7 C5 128.1(16) . 2_567

loop_
_geom_bond_atom_site_label_1
_geom_bond_atom_site_label_2
_geom_bond_distance
_geom_bond_site_symmetry_2
Ca1 N3 2.448(3) 2_666
Ca1 N3 2.448(3) .
Ca1 N2 2.459(3) 2_666
Ca1 N2 2.459(3) .
Ca1 N1 2.466(3) .
Ca1 N1 2.466(3) 2_666
Ca1 Al1 3.6458(18) .
Ca1 Al1 3.6458(18) 2_666
Al1 C1 1.995(11) .
Al1 C31 2.027(4) .
Al1 C11 2.028(4) .
Al1 C21 2.039(3) .
C1 C2 1.518(7) .
C1 C4 1.518(7) .
C1 H1 1.0000 .
C4 H4A 0.9800 .
C4 H4B 0.9800 .
C4 H4C 0.9800 .
C2 C3 1.518(7) .
C2 H2A 0.9900 .
C2 H2B 0.9900 .
C3 H3A 0.9800 .
C3 H3B 0.9800 .
C3 H3C 0.9800 .
N1 C11 1.3900 .
N1 C15 1.3900 .
C11 C12 1.3900 .
C12 C13 1.3900 .
C12 H12 0.9500 .
C13 C14 1.3900 .
C13 H13 0.9500 .
C14 C15 1.3900 .
C14 H14 0.9500 .
C15 H15 0.9500 .
N2 C21 1.3900 .
N2 C25 1.3900 .
C21 C22 1.3900 .
C22 C23 1.3900 .
C22 H22 0.9500 .
C23 C24 1.3900 .
C23 H23 0.9500 .
C24 C25 1.3900 .
C24 H24 0.9500 .
C25 H25 0.9500 .
N3 C31 1.3900 .
N3 C35 1.3900 .
C31 C32 1.3900 .
C32 C33 1.3900 .
C32 H32 0.9500 .
C33 C34 1.3900 .
C33 H33 0.9500 .
C34 C35 1.3900 .
C34 H34 0.9500 .
C35 H35 0.9500 .
C5 C6 1.335(16) .
C5 C7' 1.445(18) 2_567
C5 C7 1.445(18) 2_567
C5 H5 0.9500 .
C6 C7 1.357(17) .
C6 H6 0.9500 .
C7 C8 1.38(3) .
C7 C5 1.445(18) 2_567
C8 H8A 0.9800 .
C8 H8B 0.9800 .
C8 H8C 0.9800 .
